data_4030045
loop_
_publ_author_name
'Wang, Haijun'
'Fronczek, Frank R.'
'Vicente, M Gra\,ca H'
'Smith, Kevin M.'

_publ_section_title
;
 Functionalization of 3,5,8-Trichlorinated BODIPY Dyes.
;
_journal_issue 21
_journal_name_full 'The Journal of organic chemistry'
_journal_page_first 10342
_journal_paper_doi 10.1021/jo501969z
_journal_volume 79
_journal_year 2014
_chemical_formula_moiety 'C33 H41 B F2 N2 O4 S Si2'
_chemical_formula_sum 'C33 H41 B F2 N2 O4 S Si2'
_chemical_formula_weight 666.73
_chemical_name_systematic
; 
 ? 
;
_space_group_IT_number 2
_symmetry_cell_setting triclinic
_symmetry_space_group_name_Hall '-P 1'
_symmetry_space_group_name_H-M 'P -1'
_atom_sites_solution_hydrogens geom
_atom_sites_solution_primary direct
_atom_sites_solution_secondary difmap
_audit_creation_method SHELXL-97
_cell_angle_alpha 72.589(6)
_cell_angle_beta 79.890(6)
_cell_angle_gamma 84.041(6)
_cell_formula_units_Z 2
_cell_length_a 10.6213(7)
_cell_length_b 13.0001(9)
_cell_length_c 13.2633(11)
_cell_measurement_reflns_used 417
_cell_measurement_temperature 100.0(5)
_cell_measurement_theta_max 48.66
_cell_measurement_theta_min 3.53
_cell_volume 1717.8(2)
_computing_cell_refinement 'Bruker SAINT'
_computing_data_collection 'Bruker APEX2'
_computing_data_reduction 'Bruker SAINT'
_computing_molecular_graphics 'ORTEP-3 for Windows (Farrugia, 2012)'
_computing_publication_material 'SHELXL-97 (Sheldrick, 2008)'
_computing_structure_refinement 'SHELXL-97 (Sheldrick, 2008)'
_computing_structure_solution 'SHELXS-97 (Sheldrick, 2008)'
_diffrn_ambient_temperature 100.0(5)
_diffrn_measured_fraction_theta_full 0.948
_diffrn_measured_fraction_theta_max 0.948
_diffrn_measurement_device_type 'Bruker Kappa APEX-II DUO CCD'
_diffrn_measurement_method '\f and \w scans'
_diffrn_radiation_monochromator 'QUAZAR multilayer optics'
_diffrn_radiation_source 'I\mS microfocus'
_diffrn_radiation_type CuK\a
_diffrn_radiation_wavelength 1.54184
_diffrn_reflns_av_R_equivalents 0.2249
_diffrn_reflns_av_sigmaI/netI 0.2555
_diffrn_reflns_limit_h_max 11
_diffrn_reflns_limit_h_min -7
_diffrn_reflns_limit_k_max 14
_diffrn_reflns_limit_k_min -14
_diffrn_reflns_limit_l_max 14
_diffrn_reflns_limit_l_min -14
_diffrn_reflns_number 7649
_diffrn_reflns_theta_full 58.95
_diffrn_reflns_theta_max 58.95
_diffrn_reflns_theta_min 3.53
_exptl_absorpt_coefficient_mu 1.921
_exptl_absorpt_correction_T_max 0.9810
_exptl_absorpt_correction_T_min 0.7769
_exptl_absorpt_correction_type multi-scan
_exptl_absorpt_process_details 'SADABS (Sheldrick, 2004)'
_exptl_crystal_colour green
_exptl_crystal_density_diffrn 1.289
_exptl_crystal_density_method 'not measured'
_exptl_crystal_description plate
_exptl_crystal_F_000 704
_exptl_crystal_size_max 0.08
_exptl_crystal_size_mid 0.03
_exptl_crystal_size_min 0.01
_refine_diff_density_max 0.449
_refine_diff_density_min -0.307
_refine_diff_density_rms 0.076
_refine_ls_extinction_method none
_refine_ls_goodness_of_fit_ref 0.960
_refine_ls_hydrogen_treatment constr
_refine_ls_matrix_type full
_refine_ls_number_parameters 423
_refine_ls_number_reflns 4699
_refine_ls_number_restraints 10
_refine_ls_restrained_S_all 0.963
_refine_ls_R_factor_all 0.2045
_refine_ls_R_factor_gt 0.0758
_refine_ls_shift/su_max 0.000
_refine_ls_shift/su_mean 0.000
_refine_ls_structure_factor_coef Fsqd
_refine_ls_weighting_details 'calc w=1/[\s^2^(Fo^2^)+(0.0495P)^2^] where P=(Fo^2^+2Fc^2^)/3'
_refine_ls_weighting_scheme calc
_refine_ls_wR_factor_gt 0.1522
_refine_ls_wR_factor_ref 0.2031
_reflns_number_gt 2037
_reflns_number_total 4699
_reflns_threshold_expression I>2\s(I)
_cod_data_source_file jo501969z_si_002.cif
_cod_data_source_block Compound21
_cod_depositor_comments
;
The following automatic conversions were performed:

'_symmetry_cell_setting' value 'Triclinic' changed to 'triclinic'
according to
/home/saulius/struct/COD-crude-data--automatic-downloads/rss-feeds/ACS/lib/dictionaries/cif_core.dic
dictionary named 'cif_core.dic' version 2.4.2 from 2011-04-26.

Automatic conversion script
Id: cif_fix_values 2827 2014-09-09 07:05:25Z andrius 

 Adding full bibliography for 4030032--4030045.cif.
;
_cod_original_sg_symbol_Hall '-P 1 '
_cod_original_sg_symbol_H-M 'P -1   '
_cod_database_code 4030045

loop_
_symmetry_equiv_pos_as_xyz
'x, y, z'
'-x, -y, -z'

loop_
_atom_site_label
_atom_site_type_symbol
_atom_site_fract_x
_atom_site_fract_y
_atom_site_fract_z
_atom_site_U_iso_or_equiv
_atom_site_adp_type
_atom_site_occupancy
_atom_site_symmetry_multiplicity
_atom_site_calc_flag
_atom_site_refinement_flags
_atom_site_disorder_assembly
_atom_site_disorder_group
Si1 Si 0.9329(2) 0.44585(17) 0.24461(17) 0.0414(7) Uani 1 1 d . . .
Si2 Si 0.2195(3) 0.12049(19) 1.04727(18) 0.0550(8) Uani 1 1 d . . .
F1 F 0.3720(4) 0.4842(3) 0.7818(3) 0.0438(12) Uani 1 1 d . . .
F2 F 0.5614(4) 0.4329(3) 0.8417(3) 0.0438(12) Uani 1 1 d . . .
O1 O 1.0942(5) 0.6634(4) 0.3084(4) 0.0494(16) Uani 1 1 d . . .
O2 O 0.9764(5) 0.8185(4) 0.2595(4) 0.0514(16) Uani 1 1 d . . .
O3 O 0.8200(5) 0.0759(4) 0.4057(4) 0.0486(15) Uani 1 1 d . . .
O4 O 1.0069(6) 0.1272(4) 0.4264(4) 0.0549(16) Uani 1 1 d . . .
N1 N 0.5623(6) 0.5610(5) 0.6668(4) 0.0342(16) Uani 1 1 d . . .
N2 N 0.5209(6) 0.3692(5) 0.6996(5) 0.0342(16) Uani 1 1 d . . .
C1 C 0.5569(7) 0.6644(6) 0.6734(6) 0.038(2) Uani 1 1 d . A .
C2 C 0.6312(7) 0.7289(6) 0.5802(6) 0.034(2) Uani 1 1 d . . .
C3 C 0.6807(7) 0.6649(6) 0.5164(6) 0.0348(19) Uani 1 1 d . . .
C4 C 0.6384(7) 0.5574(6) 0.5712(6) 0.034(2) Uani 1 1 d . . .
C5 C 0.6617(7) 0.4623(6) 0.5429(6) 0.036(2) Uani 1 1 d . . .
C6 C 0.6006(7) 0.3660(6) 0.6062(6) 0.038(2) Uani 1 1 d . . .
C7 C 0.6052(7) 0.2605(6) 0.5924(6) 0.035(2) Uani 1 1 d . . .
C8 C 0.5283(7) 0.2004(6) 0.6809(6) 0.037(2) Uani 1 1 d . . .
C9 C 0.4770(7) 0.2666(6) 0.7455(6) 0.037(2) Uani 1 1 d . . .
C10 C 0.4899(7) 0.6999(6) 0.7635(6) 0.040(2) Uani 1 1 d D . .
S1 S 0.4919(3) 0.63243(19) 0.89765(19) 0.0457(10) Uani 0.857(7) 1 d PD A 1
C11 C 0.4213(13) 0.7971(11) 0.7600(10) 0.045(3) Uani 0.857(7) 1 d PD A 1
H11 H 0.4087 0.8479 0.6936 0.054 Uiso 0.857(7) 1 calc PR A 1
S1A S 0.416(2) 0.8244(17) 0.7293(13) 0.045(3) Uani 0.143(7) 1 d PD A 2
C11A C 0.474(4) 0.665(2) 0.877(2) 0.0457(10) Uani 0.143(7) 1 d PD A 2
H11A H 0.5094 0.5966 0.9134 0.055 Uiso 0.143(7) 1 calc PR A 2
C12 C 0.3717(8) 0.8182(6) 0.8552(7) 0.053(2) Uani 1 1 d D . .
H12 H 0.3232 0.8818 0.8628 0.064 Uiso 1 1 calc R A 1
C13 C 0.4028(8) 0.7354(6) 0.9342(6) 0.049(2) Uani 1 1 d D A .
H13 H 0.3770 0.7335 1.0070 0.059 Uiso 1 1 calc R B 1
C14 C 0.6565(8) 0.8456(5) 0.5628(6) 0.043(2) Uani 1 1 d . . .
H14A H 0.7370 0.8633 0.5140 0.065 Uiso 1 1 calc R . .
H14B H 0.6628 0.8571 0.6315 0.065 Uiso 1 1 calc R . .
H14C H 0.5861 0.8922 0.5318 0.065 Uiso 1 1 calc R . .
C15 C 0.7659(7) 0.7014(6) 0.4124(6) 0.038(2) Uani 1 1 d . . .
H15A H 0.7448 0.7787 0.3785 0.045 Uiso 1 1 calc R . .
H15B H 0.7499 0.6602 0.3644 0.045 Uiso 1 1 calc R . .
C16 C 0.9062(7) 0.6864(6) 0.4246(6) 0.039(2) Uani 1 1 d . . .
H16A H 0.9202 0.7221 0.4778 0.047 Uiso 1 1 calc R . .
H16B H 0.9285 0.6084 0.4529 0.047 Uiso 1 1 calc R . .
C17 C 0.9945(8) 0.7314(7) 0.3218(7) 0.045(2) Uani 1 1 d . . .
C18 C 1.1857(8) 0.7018(7) 0.2115(7) 0.065(3) Uani 1 1 d . . .
H18A H 1.1400 0.7453 0.1536 0.097 Uiso 1 1 calc R . .
H18B H 1.2317 0.6399 0.1912 0.097 Uiso 1 1 calc R . .
H18C H 1.2470 0.7460 0.2245 0.097 Uiso 1 1 calc R . .
C19 C 0.7490(8) 0.4573(6) 0.4478(6) 0.038(2) Uani 1 1 d . . .
C20 C 0.8240(8) 0.4527(6) 0.3689(6) 0.040(2) Uani 1 1 d . . .
C21 C 1.0973(7) 0.4109(6) 0.2782(6) 0.044(2) Uani 1 1 d . . .
H21A H 1.1157 0.4567 0.3200 0.066 Uiso 1 1 calc R . .
H21B H 1.1591 0.4226 0.2121 0.066 Uiso 1 1 calc R . .
H21C H 1.1039 0.3349 0.3201 0.066 Uiso 1 1 calc R . .
C22 C 0.9229(8) 0.5805(6) 0.1431(6) 0.046(2) Uani 1 1 d . . .
H22A H 0.8357 0.5959 0.1258 0.069 Uiso 1 1 calc R . .
H22B H 0.9832 0.5799 0.0782 0.069 Uiso 1 1 calc R . .
H22C H 0.9446 0.6363 0.1721 0.069 Uiso 1 1 calc R . .
C23 C 0.8779(8) 0.3426(7) 0.1943(6) 0.055(2) Uani 1 1 d . . .
H23A H 0.8843 0.2716 0.2469 0.082 Uiso 1 1 calc R . .
H23B H 0.9317 0.3410 0.1267 0.082 Uiso 1 1 calc R . .
H23C H 0.7887 0.3605 0.1827 0.082 Uiso 1 1 calc R . .
C24 C 0.6778(7) 0.2173(6) 0.5067(6) 0.035(2) Uani 1 1 d . . .
H24A H 0.6830 0.2749 0.4378 0.042 Uiso 1 1 calc R . .
H24B H 0.6314 0.1578 0.5003 0.042 Uiso 1 1 calc R . .
C25 C 0.8118(7) 0.1758(6) 0.5284(6) 0.044(2) Uani 1 1 d . . .
H25A H 0.8579 0.2369 0.5315 0.052 Uiso 1 1 calc R . .
H25B H 0.8050 0.1223 0.5999 0.052 Uiso 1 1 calc R . .
C26 C 0.8912(10) 0.1248(7) 0.4499(7) 0.047(2) Uani 1 1 d . . .
C27 C 0.8922(8) 0.0205(6) 0.3317(6) 0.055(2) Uani 1 1 d . . .
H27A H 0.9404 0.0727 0.2719 0.082 Uiso 1 1 calc R . .
H27B H 0.8330 -0.0140 0.3046 0.082 Uiso 1 1 calc R . .
H27C H 0.9518 -0.0346 0.3689 0.082 Uiso 1 1 calc R . .
C28 C 0.4976(8) 0.0845(6) 0.7045(6) 0.045(2) Uani 1 1 d . . .
H28A H 0.4484 0.0776 0.6511 0.068 Uiso 1 1 calc R . .
H28B H 0.4471 0.0607 0.7758 0.068 Uiso 1 1 calc R . .
H28C H 0.5774 0.0395 0.7018 0.068 Uiso 1 1 calc R . .
C29 C 0.3919(8) 0.2343(6) 0.8432(6) 0.039(2) Uani 1 1 d . . .
C30 C 0.3229(9) 0.1928(6) 0.9229(7) 0.055(3) Uani 1 1 d . . .
C31 C 0.0500(8) 0.1327(7) 1.0205(6) 0.062(3) Uani 1 1 d . . .
H31A H -0.0013 0.0813 1.0788 0.094 Uiso 1 1 calc R . .
H31B H 0.0487 0.1169 0.9529 0.094 Uiso 1 1 calc R . .
H31C H 0.0142 0.2063 1.0157 0.094 Uiso 1 1 calc R . .
C32 C 0.2770(10) -0.0244(7) 1.0797(7) 0.081(3) Uani 1 1 d . . .
H32A H 0.3698 -0.0301 1.0789 0.121 Uiso 1 1 calc R . .
H32B H 0.2567 -0.0561 1.0264 0.121 Uiso 1 1 calc R . .
H32C H 0.2346 -0.0633 1.1508 0.121 Uiso 1 1 calc R . .
C33 C 0.2339(9) 0.1789(7) 1.1552(7) 0.067(3) Uani 1 1 d . . .
H33A H 0.3242 0.1759 1.1635 0.100 Uiso 1 1 calc R . .
H33B H 0.1848 0.1376 1.2223 0.100 Uiso 1 1 calc R . .
H33C H 0.2002 0.2542 1.1372 0.100 Uiso 1 1 calc R . .
B1 B 0.4998(10) 0.4621(7) 0.7511(8) 0.043(3) Uani 1 1 d . . .

loop_
_atom_site_aniso_label
_atom_site_aniso_U_11
_atom_site_aniso_U_22
_atom_site_aniso_U_33
_atom_site_aniso_U_23
_atom_site_aniso_U_13
_atom_site_aniso_U_12
Si1 0.0492(17) 0.0334(13) 0.0344(13) -0.0085(11) 0.0094(11) 0.0001(11)
Si2 0.076(2) 0.0401(14) 0.0437(15) -0.0109(12) 0.0078(13) -0.0107(13)
F1 0.051(3) 0.031(2) 0.043(3) -0.010(2) 0.008(2) 0.000(2)
F2 0.055(3) 0.031(2) 0.043(3) -0.012(2) -0.004(2) 0.005(2)
O1 0.039(4) 0.054(4) 0.044(3) -0.012(3) 0.016(3) 0.004(3)
O2 0.061(4) 0.037(3) 0.047(4) -0.012(3) 0.015(3) 0.003(3)
O3 0.058(4) 0.040(3) 0.050(4) -0.023(3) 0.001(3) 0.003(3)
O4 0.051(5) 0.047(4) 0.062(4) -0.016(3) 0.001(3) 0.001(3)
N1 0.037(4) 0.027(4) 0.036(4) -0.012(3) 0.005(3) 0.000(3)
N2 0.037(4) 0.026(4) 0.037(4) -0.010(3) 0.000(3) 0.005(3)
C1 0.041(5) 0.027(4) 0.041(5) -0.011(4) 0.003(4) 0.006(4)
C2 0.036(5) 0.026(4) 0.036(5) -0.005(4) 0.000(4) -0.001(4)
C3 0.039(5) 0.034(5) 0.031(4) -0.012(4) 0.003(4) -0.004(4)
C4 0.039(5) 0.024(4) 0.038(5) -0.012(4) -0.001(4) 0.001(4)
C5 0.036(5) 0.035(5) 0.032(4) -0.006(4) 0.002(4) 0.002(4)
C6 0.041(6) 0.032(5) 0.036(5) -0.008(4) 0.000(4) 0.002(4)
C7 0.035(5) 0.032(5) 0.035(5) -0.009(4) -0.004(4) 0.006(4)
C8 0.039(5) 0.035(5) 0.038(5) -0.016(4) -0.001(4) 0.005(4)
C9 0.039(5) 0.026(4) 0.043(5) -0.012(4) 0.001(4) 0.000(4)
C10 0.051(6) 0.032(5) 0.033(4) -0.008(4) 0.000(4) -0.001(4)
S1 0.063(2) 0.0313(16) 0.0368(16) -0.0088(12) 0.0018(12) 0.0060(12)
C11 0.065(5) 0.039(8) 0.022(7) -0.001(6) 0.006(5) -0.008(5)
S1A 0.065(5) 0.039(8) 0.022(7) -0.001(6) 0.006(5) -0.008(5)
C11A 0.063(2) 0.0313(16) 0.0368(16) -0.0088(12) 0.0018(12) 0.0060(12)
C12 0.065(7) 0.037(5) 0.055(6) -0.019(5) -0.001(5) 0.009(5)
C13 0.067(7) 0.042(5) 0.039(5) -0.023(5) 0.008(4) -0.005(5)
C14 0.049(6) 0.023(4) 0.057(5) -0.017(4) 0.003(4) -0.005(4)
C15 0.038(6) 0.027(4) 0.048(5) -0.014(4) -0.002(4) 0.001(4)
C16 0.039(6) 0.034(5) 0.043(5) -0.013(4) 0.000(4) -0.003(4)
C17 0.042(6) 0.050(6) 0.047(5) -0.023(5) 0.004(4) -0.012(5)
C18 0.056(7) 0.066(6) 0.058(6) -0.016(5) 0.025(5) -0.001(5)
C19 0.043(6) 0.027(4) 0.039(5) -0.008(4) 0.002(4) -0.005(4)
C20 0.050(6) 0.024(4) 0.040(5) -0.005(4) -0.001(4) -0.003(4)
C21 0.050(6) 0.040(5) 0.039(5) -0.012(4) -0.001(4) 0.004(4)
C22 0.051(6) 0.039(5) 0.040(5) -0.006(4) 0.008(4) -0.002(4)
C23 0.063(7) 0.050(5) 0.044(5) -0.013(4) 0.006(4) 0.003(5)
C24 0.043(5) 0.031(4) 0.035(4) -0.018(4) 0.000(4) -0.004(4)
C25 0.051(6) 0.043(5) 0.042(5) -0.023(4) -0.003(4) 0.005(4)
C26 0.046(7) 0.039(5) 0.045(5) -0.001(4) 0.003(5) -0.003(5)
C27 0.082(7) 0.033(5) 0.050(5) -0.025(4) 0.008(5) 0.001(4)
C28 0.051(6) 0.032(5) 0.050(5) -0.014(4) 0.006(4) -0.002(4)
C29 0.041(6) 0.032(5) 0.038(5) -0.012(4) 0.010(4) 0.004(4)
C30 0.071(7) 0.034(5) 0.053(6) -0.016(5) 0.006(5) 0.011(5)
C31 0.078(8) 0.059(6) 0.049(6) -0.012(5) 0.004(5) -0.030(5)
C32 0.117(9) 0.047(6) 0.067(7) -0.014(5) 0.011(6) 0.000(6)
C33 0.075(7) 0.065(7) 0.061(6) -0.023(5) 0.003(5) -0.012(5)
B1 0.049(8) 0.033(6) 0.041(6) -0.011(5) 0.007(5) 0.004(5)

loop_
_atom_type_symbol
_atom_type_description
_atom_type_scat_dispersion_real
_atom_type_scat_dispersion_imag
_atom_type_scat_source
C C 0.0181 0.0091 'International Tables Vol C Tables 4.2.6.8 and 6.1.1.4'
H H 0.0000 0.0000 'International Tables Vol C Tables 4.2.6.8 and 6.1.1.4'
B B 0.0090 0.0039 'International Tables Vol C Tables 4.2.6.8 and 6.1.1.4'
N N 0.0311 0.0180 'International Tables Vol C Tables 4.2.6.8 and 6.1.1.4'
O O 0.0492 0.0322 'International Tables Vol C Tables 4.2.6.8 and 6.1.1.4'
F F 0.0727 0.0534 'International Tables Vol C Tables 4.2.6.8 and 6.1.1.4'
Si Si 0.2541 0.3302 'International Tables Vol C Tables 4.2.6.8 and 6.1.1.4'
S S 0.3331 0.5567 'International Tables Vol C Tables 4.2.6.8 and 6.1.1.4'

loop_
_geom_angle_atom_site_label_1
_geom_angle_atom_site_label_2
_geom_angle_atom_site_label_3
_geom_angle
C23 Si1 C21 111.5(4)
C23 Si1 C20 108.6(4)
C21 Si1 C20 107.8(4)
C23 Si1 C22 109.2(4)
C21 Si1 C22 111.4(4)
C20 Si1 C22 108.1(3)
C33 Si2 C30 109.0(4)
C33 Si2 C32 111.3(4)
C30 Si2 C32 106.9(4)
C33 Si2 C31 111.7(4)
C30 Si2 C31 108.8(4)
C32 Si2 C31 109.1(5)
C17 O1 C18 115.2(6)
C26 O3 C27 115.0(7)
C1 N1 C4 108.2(6)
C1 N1 B1 127.2(6)
C4 N1 B1 124.5(6)
C6 N2 C9 106.1(6)
C6 N2 B1 127.3(7)
C9 N2 B1 126.1(6)
N1 C1 C2 108.8(6)
N1 C1 C10 124.8(7)
C2 C1 C10 126.3(7)
C3 C2 C1 108.2(6)
C3 C2 C14 127.5(7)
C1 C2 C14 124.2(6)
C2 C3 C4 107.1(6)
C2 C3 C15 124.9(7)
C4 C3 C15 128.0(7)
C5 C4 N1 121.2(7)
C5 C4 C3 131.1(7)
N1 C4 C3 107.7(6)
C4 C5 C6 121.5(7)
C4 C5 C19 120.8(7)
C6 C5 C19 117.7(7)
N2 C6 C5 117.9(7)
N2 C6 C7 110.0(7)
C5 C6 C7 132.1(7)
C8 C7 C6 105.5(6)
C8 C7 C24 124.3(7)
C6 C7 C24 130.2(7)
C7 C8 C9 108.6(7)
C7 C8 C28 127.1(6)
C9 C8 C28 124.2(7)
N2 C9 C8 109.7(6)
N2 C9 C29 124.8(6)
C8 C9 C29 125.5(7)
C11 C10 C11A 93.8(14)
C11 C10 C1 127.2(7)
C11A C10 C1 138.8(11)
C11A C10 S1A 106.6(9)
C1 C10 S1A 114.3(8)
C11 C10 S1 106.5(7)
C1 C10 S1 126.1(5)
S1A C10 S1 119.3(7)
C13 S1 C10 90.9(4)
C12 C11 C10 118.1(11)
C12 C11 H11 120.9
C10 C11 H11 120.9
C12 S1A C10 90.8(8)
C10 C11A C13 118.1(15)
C10 C11A H11A 120.9
C13 C11A H11A 120.9
C13 C12 C11 108.6(8)
C13 C12 S1A 123.1(8)
C13 C12 H12 125.7
C11 C12 H12 125.7
S1A C12 H12 111.2
C12 C13 C11A 101.4(10)
C12 C13 S1 115.8(5)
C12 C13 H13 122.1
C11A C13 H13 136.5
S1 C13 H13 122.1
C2 C14 H14A 109.5
C2 C14 H14B 109.5
H14A C14 H14B 109.5
C2 C14 H14C 109.5
H14A C14 H14C 109.5
H14B C14 H14C 109.5
C3 C15 C16 112.4(6)
C3 C15 H15A 109.1
C16 C15 H15A 109.1
C3 C15 H15B 109.1
C16 C15 H15B 109.1
H15A C15 H15B 107.9
C17 C16 C15 113.6(7)
C17 C16 H16A 108.9
C15 C16 H16A 108.9
C17 C16 H16B 108.9
C15 C16 H16B 108.9
H16A C16 H16B 107.7
O2 C17 O1 124.4(7)
O2 C17 C16 123.8(8)
O1 C17 C16 111.8(7)
O1 C18 H18A 109.5
O1 C18 H18B 109.5
H18A C18 H18B 109.5
O1 C18 H18C 109.5
H18A C18 H18C 109.5
H18B C18 H18C 109.5
C20 C19 C5 178.9(8)
C19 C20 Si1 177.4(8)
Si1 C21 H21A 109.5
Si1 C21 H21B 109.5
H21A C21 H21B 109.5
Si1 C21 H21C 109.5
H21A C21 H21C 109.5
H21B C21 H21C 109.5
Si1 C22 H22A 109.5
Si1 C22 H22B 109.5
H22A C22 H22B 109.5
Si1 C22 H22C 109.5
H22A C22 H22C 109.5
H22B C22 H22C 109.5
Si1 C23 H23A 109.5
Si1 C23 H23B 109.5
H23A C23 H23B 109.5
Si1 C23 H23C 109.5
H23A C23 H23C 109.5
H23B C23 H23C 109.5
C7 C24 C25 111.9(6)
C7 C24 H24A 109.2
C25 C24 H24A 109.2
C7 C24 H24B 109.2
C25 C24 H24B 109.2
H24A C24 H24B 107.9
C26 C25 C24 116.5(7)
C26 C25 H25A 108.2
C24 C25 H25A 108.2
C26 C25 H25B 108.2
C24 C25 H25B 108.2
H25A C25 H25B 107.3
O4 C26 O3 122.7(8)
O4 C26 C25 125.0(9)
O3 C26 C25 112.2(8)
O3 C27 H27A 109.5
O3 C27 H27B 109.5
H27A C27 H27B 109.5
O3 C27 H27C 109.5
H27A C27 H27C 109.5
H27B C27 H27C 109.5
C8 C28 H28A 109.5
C8 C28 H28B 109.5
H28A C28 H28B 109.5
C8 C28 H28C 109.5
H28A C28 H28C 109.5
H28B C28 H28C 109.5
C30 C29 C9 170.4(8)
C29 C30 Si2 176.9(7)
Si2 C31 H31A 109.5
Si2 C31 H31B 109.5
H31A C31 H31B 109.5
Si2 C31 H31C 109.5
H31A C31 H31C 109.5
H31B C31 H31C 109.5
Si2 C32 H32A 109.5
Si2 C32 H32B 109.5
H32A C32 H32B 109.5
Si2 C32 H32C 109.5
H32A C32 H32C 109.5
H32B C32 H32C 109.5
Si2 C33 H33A 109.5
Si2 C33 H33B 109.5
H33A C33 H33B 109.5
Si2 C33 H33C 109.5
H33A C33 H33C 109.5
H33B C33 H33C 109.5
F1 B1 F2 108.6(7)
F1 B1 N2 111.7(8)
F2 B1 N2 108.8(6)
F1 B1 N1 111.3(7)
F2 B1 N1 109.8(8)
N2 B1 N1 106.5(6)

loop_
_geom_bond_atom_site_label_1
_geom_bond_atom_site_label_2
_geom_bond_distance
Si1 C23 1.850(9)
Si1 C21 1.854(8)
Si1 C20 1.860(8)
Si1 C22 1.868(7)
Si2 C33 1.844(9)
Si2 C30 1.861(10)
Si2 C32 1.864(9)
Si2 C31 1.877(9)
F1 B1 1.374(10)
F2 B1 1.403(10)
O1 C17 1.329(9)
O1 C18 1.458(8)
O2 C17 1.205(9)
O3 C26 1.341(10)
O3 C27 1.454(8)
O4 C26 1.215(9)
N1 C1 1.368(9)
N1 C4 1.389(9)
N1 B1 1.549(11)
N2 C6 1.381(9)
N2 C9 1.382(9)
N2 B1 1.536(11)
C1 C2 1.425(10)
C1 C10 1.453(10)
C2 C3 1.363(9)
C2 C14 1.511(10)
C3 C4 1.447(10)
C3 C15 1.486(10)
C4 C5 1.383(10)
C5 C6 1.429(10)
C5 C19 1.443(10)
C6 C7 1.431(10)
C7 C8 1.380(10)
C7 C24 1.479(9)
C8 C9 1.397(9)
C8 C28 1.502(10)
C9 C29 1.419(10)
C10 C11 1.384(17)
C10 C11A 1.41(2)
C10 S1A 1.69(2)
C10 S1 1.735(7)
S1 C13 1.699(8)
C11 C12 1.376(16)
C11 H11 0.9500
S1A C12 1.635(17)
C11A C13 1.44(2)
C11A H11A 0.9500
C12 C13 1.318(10)
C12 H12 0.9500
C13 H13 0.9500
C14 H14A 0.9800
C14 H14B 0.9800
C14 H14C 0.9800
C15 C16 1.514(10)
C15 H15A 0.9900
C15 H15B 0.9900
C16 C17 1.507(10)
C16 H16A 0.9900
C16 H16B 0.9900
C18 H18A 0.9800
C18 H18B 0.9800
C18 H18C 0.9800
C19 C20 1.212(9)
C21 H21A 0.9800
C21 H21B 0.9800
C21 H21C 0.9800
C22 H22A 0.9800
C22 H22B 0.9800
C22 H22C 0.9800
C23 H23A 0.9800
C23 H23B 0.9800
C23 H23C 0.9800
C24 C25 1.514(10)
C24 H24A 0.9900
C24 H24B 0.9900
C25 C26 1.491(11)
C25 H25A 0.9900
C25 H25B 0.9900
C27 H27A 0.9800
C27 H27B 0.9800
C27 H27C 0.9800
C28 H28A 0.9800
C28 H28B 0.9800
C28 H28C 0.9800
C29 C30 1.189(10)
C31 H31A 0.9800
C31 H31B 0.9800
C31 H31C 0.9800
C32 H32A 0.9800
C32 H32B 0.9800
C32 H32C 0.9800
C33 H33A 0.9800
C33 H33B 0.9800
C33 H33C 0.9800

loop_
_geom_torsion_atom_site_label_1
_geom_torsion_atom_site_label_2
_geom_torsion_atom_site_label_3
_geom_torsion_atom_site_label_4
_geom_torsion
C4 N1 C1 C2 -0.1(9)
B1 N1 C1 C2 178.0(7)
C4 N1 C1 C10 -177.9(7)
B1 N1 C1 C10 0.2(12)
N1 C1 C2 C3 0.6(9)
C10 C1 C2 C3 178.4(7)
N1 C1 C2 C14 -175.0(7)
C10 C1 C2 C14 2.7(12)
C1 C2 C3 C4 -0.9(9)
C14 C2 C3 C4 174.6(7)
C1 C2 C3 C15 -178.8(7)
C14 C2 C3 C15 -3.3(13)
C1 N1 C4 C5 179.7(7)
B1 N1 C4 C5 1.6(11)
C1 N1 C4 C3 -0.4(8)
B1 N1 C4 C3 -178.6(7)
C2 C3 C4 C5 -179.3(8)
C15 C3 C4 C5 -1.5(14)
C2 C3 C4 N1 0.8(8)
C15 C3 C4 N1 178.7(7)
N1 C4 C5 C6 5.1(11)
C3 C4 C5 C6 -174.7(8)
N1 C4 C5 C19 -174.9(7)
C3 C4 C5 C19 5.3(13)
C9 N2 C6 C5 -178.9(7)
B1 N2 C6 C5 -6.8(11)
C9 N2 C6 C7 0.8(8)
B1 N2 C6 C7 172.9(7)
C4 C5 C6 N2 -2.7(11)
C19 C5 C6 N2 177.4(7)
C4 C5 C6 C7 177.6(8)
C19 C5 C6 C7 -2.3(13)
N2 C6 C7 C8 -1.1(8)
C5 C6 C7 C8 178.6(8)
N2 C6 C7 C24 -179.0(7)
C5 C6 C7 C24 0.7(14)
C6 C7 C8 C9 0.9(8)
C24 C7 C8 C9 178.9(7)
C6 C7 C8 C28 178.3(7)
C24 C7 C8 C28 -3.6(13)
C6 N2 C9 C8 -0.3(8)
B1 N2 C9 C8 -172.5(7)
C6 N2 C9 C29 -179.9(7)
B1 N2 C9 C29 7.9(12)
C7 C8 C9 N2 -0.4(9)
C28 C8 C9 N2 -177.9(7)
C7 C8 C9 C29 179.3(8)
C28 C8 C9 C29 1.7(12)
N1 C1 C10 C11 -142.2(9)
C2 C1 C10 C11 40.5(13)
N1 C1 C10 C11A 44(3)
C2 C1 C10 C11A -133(3)
N1 C1 C10 S1A -142.4(12)
C2 C1 C10 S1A 40.2(15)
N1 C1 C10 S1 43.6(11)
C2 C1 C10 S1 -133.7(7)
C11 C10 S1 C13 0.8(7)
C11A C10 S1 C13 -3(8)
C1 C10 S1 C13 176.0(8)
S1A C10 S1 C13 2.3(12)
C11A C10 C11 C12 0(2)
C1 C10 C11 C12 -175.8(9)
S1A C10 C11 C12 -175(6)
S1 C10 C11 C12 -0.6(11)
C11 C10 S1A C12 4(5)
C11A C10 S1A C12 -1(2)
C1 C10 S1A C12 -177.0(8)
S1 C10 S1A C12 -2.6(16)
C11 C10 C11A C13 0(3)
C1 C10 C11A C13 174.8(13)
S1A C10 C11A C13 1(3)
S1 C10 C11A C13 177(10)
C10 C11 C12 C13 0.0(13)
C10 C11 C12 S1A 175(6)
C10 S1A C12 C13 2.0(17)
C10 S1A C12 C11 -3(4)
C11 C12 C13 C11A -0.1(19)
S1A C12 C13 C11A -2(2)
C11 C12 C13 S1 0.6(11)
S1A C12 C13 S1 -0.8(15)
C10 C11A C13 C12 0(3)
C10 C11A C13 S1 -177(9)
C10 S1 C13 C12 -0.9(7)
C10 S1 C13 C11A 2(7)
C2 C3 C15 C16 90.8(9)
C4 C3 C15 C16 -86.7(9)
C3 C15 C16 C17 -175.1(6)
C18 O1 C17 O2 1.1(12)
C18 O1 C17 C16 -178.9(7)
C15 C16 C17 O2 44.8(11)
C15 C16 C17 O1 -135.2(7)
C8 C7 C24 C25 -91.4(9)
C6 C7 C24 C25 86.2(9)
C7 C24 C25 C26 176.8(7)
C27 O3 C26 O4 3.3(10)
C27 O3 C26 C25 -177.5(6)
C24 C25 C26 O4 148.1(8)
C24 C25 C26 O3 -31.1(10)
C6 N2 B1 F1 133.4(7)
C9 N2 B1 F1 -56.0(10)
C6 N2 B1 F2 -106.6(8)
C9 N2 B1 F2 63.9(10)
C6 N2 B1 N1 11.7(11)
C9 N2 B1 N1 -177.8(6)
C1 N1 B1 F1 51.4(11)
C4 N1 B1 F1 -130.8(7)
C1 N1 B1 F2 -69.0(9)
C4 N1 B1 F2 108.8(8)
C1 N1 B1 N2 173.4(7)
C4 N1 B1 N2 -8.8(11)
